data_2020890
loop_
_publ_author_name
'Allan, Pamela'
'Arlin, Jean-Baptiste'
'Kennedy, Alan R.'
'Walls, Aiden'

_publ_section_title
;
 Mixed Ca/Sr salt forms of salicylic acid: tuning structure and aqueous
 solubility
;
_journal_coeditor_code EG3233
_journal_issue 2
_journal_name_full 'Acta Crystallographica Section C'
_journal_page_first
;
;
_journal_paper_doi 10.1107/S2053229617018265
_journal_volume 74
_journal_year 2018
_chemical_formula_iupac '[Ca0.21 Sr0.79 (C7 H5 O3)2 (H2 O)2]'
_chemical_formula_moiety 'C14 H14 Ca0.21 O8 Sr0.79'
_chemical_formula_sum 'C14 H14 Ca0.21 O8 Sr0.79'
_chemical_formula_weight 387.85
_chemical_name_systematic <i>catena</i>-Poly[[diaquacalcium(II)/strontium(II)]-bis(\m~2~-2-hydroxybenzoato)]
_space_group_crystal_system monoclinic
_space_group_IT_number 15
_space_group_name_Hall '-C 2yc'
_space_group_name_H-M_alt 'C 1 2/c 1'
_symmetry_space_group_name_Hall '-C 2yc'
_symmetry_space_group_name_H-M 'C 1 2/c 1'
_atom_sites_solution_hydrogens mixed
_audit_creation_method SHELXL-2014/7
_cell_angle_alpha 90
_cell_angle_beta 91.576(6)
_cell_angle_gamma 90
_cell_formula_units_Z 4
_cell_length_a 16.6650(11)
_cell_length_b 11.4816(7)
_cell_length_c 7.8105(5)
_cell_measurement_reflns_used 4057
_cell_measurement_temperature 150(2)
_cell_measurement_theta_max 30.0934
_cell_measurement_theta_min 3.3514
_cell_volume 1493.90(16)
_computing_cell_refinement
;
CrysAlis PRO (Agilent, 2014)
;
_computing_data_collection
;
CrysAlis PRO (Agilent, 2014)
;
_computing_data_reduction
;
CrysAlis PRO (Agilent, 2014)
;
_computing_molecular_graphics
;
Mercury (Macrae <i>et al.</i>,  2008)
;
_computing_publication_material
;
SHELXL2014 (Sheldrick, 2015)
;
_computing_structure_refinement
;
SHELXL2014 (Sheldrick, 2015)
;
_computing_structure_solution
;
SIR92 (Altomare <i>et al.</i>,  1994)
;
_diffrn_ambient_temperature 150(2)
_diffrn_measured_fraction_theta_full 0.999
_diffrn_measured_fraction_theta_max 0.999
_diffrn_measurement_device_type 'Oxford Diffraction Xcalibur E'
_diffrn_measurement_method 'omega scans'
_diffrn_radiation_type MoK\a
_diffrn_radiation_wavelength 0.71073
_diffrn_reflns_av_R_equivalents 0.0414
_diffrn_reflns_limit_h_max 21
_diffrn_reflns_limit_h_min -21
_diffrn_reflns_limit_k_max 14
_diffrn_reflns_limit_k_min -14
_diffrn_reflns_limit_l_max 10
_diffrn_reflns_limit_l_min -10
_diffrn_reflns_number 6802
_diffrn_reflns_theta_full 27.000
_diffrn_reflns_theta_max 27.490
_diffrn_reflns_theta_min 3.358
_diffrn_standards_interval_count 0
_diffrn_standards_interval_time 0
_diffrn_standards_number 0
_exptl_absorpt_coefficient_mu 2.977
_exptl_absorpt_correction_T_max 1.00000
_exptl_absorpt_correction_T_min 0.89614
_exptl_absorpt_correction_type multi-scan
_exptl_absorpt_process_details
;
(CrysAlis PRO; Oxford Diffraction, 2010)
;
_exptl_crystal_colour colourless
_exptl_crystal_density_diffrn 1.724
_exptl_crystal_description 'cut prism'
_exptl_crystal_F_000 785
_exptl_crystal_size_max 0.26
_exptl_crystal_size_mid 0.25
_exptl_crystal_size_min 0.15
_refine_diff_density_max 0.311
_refine_diff_density_min -0.317
_refine_ls_extinction_method none
_refine_ls_goodness_of_fit_ref 1.060
_refine_ls_hydrogen_treatment mixed
_refine_ls_matrix_type full
_refine_ls_number_parameters 118
_refine_ls_number_reflns 1716
_refine_ls_number_restraints 0
_refine_ls_restrained_S_all 1.060
_refine_ls_R_factor_all 0.0277
_refine_ls_R_factor_gt 0.0243
_refine_ls_shift/su_max 0.000
_refine_ls_shift/su_mean 0.000
_refine_ls_structure_factor_coef Fsqd
_refine_ls_weighting_details 'w=1/[\s^2^(Fo^2^)+(0.0229P)^2^] where P=(Fo^2^+2Fc^2^)/3'
_refine_ls_weighting_scheme calc
_refine_ls_wR_factor_gt 0.0522
_refine_ls_wR_factor_ref 0.0535
_reflns_number_gt 1594
_reflns_number_total 1716
_reflns_threshold_expression 'I > 2\s(I)'
_cod_data_source_file eg3233sup1.cif
_cod_data_source_block CaSr2080
_cod_database_code 2020890
_shelx_space_group_comment
;
The symmetry employed for this shelxl refinement is uniquely defined
by the following loop, which should always be used as a source of
symmetry information in preference to the above space-group names.
They are only intended as comments.
;

loop_
_space_group_symop_operation_xyz
'x, y, z'
'-x, y, -z+1/2'
'x+1/2, y+1/2, z'
'-x+1/2, y+1/2, -z+1/2'
'-x, -y, -z'
'x, -y, z-1/2'
'-x+1/2, -y+1/2, -z'
'x+1/2, -y+1/2, z-1/2'

loop_
_atom_site_type_symbol
_atom_site_label
_atom_site_fract_x
_atom_site_fract_y
_atom_site_fract_z
_atom_site_U_iso_or_equiv
_atom_site_adp_type
_atom_site_calc_flag
_atom_site_occupancy
Sr Sr1 0.5000 0.44477(2) -0.2500 0.01095(9) Uani d 0.789(4)
Ca Ca1 0.5000 0.44477(2) -0.2500 0.01095(9) Uani d 0.211(4)
O O1 0.25656(7) 0.25362(12) 0.26623(17) 0.0208(3) Uani d 1
O O2 0.37707(7) 0.39785(11) 0.26542(16) 0.0186(3) Uani d 1
O O3 0.45435(7) 0.39201(11) 0.04011(16) 0.0187(3) Uani d 1
O O1W 0.39514(8) 0.31499(13) -0.38344(19) 0.0262(4) Uani d 1
C C1 0.30041(10) 0.18727(15) 0.1585(2) 0.0160(4) Uani d 1
C C2 0.27070(11) 0.07764(15) 0.1144(2) 0.0199(4) Uani d 1
H H2 0.2205 0.0522 0.1554 0.024 Uiso calc 1
C C3 0.31486(12) 0.00625(16) 0.0105(2) 0.0239(4) Uani d 1
H H3 0.2949 -0.0689 -0.0187 0.029 Uiso calc 1
C C4 0.38783(12) 0.04244(16) -0.0520(3) 0.0248(5) Uani d 1
H H4 0.4183 -0.0081 -0.1213 0.030 Uiso calc 1
C C5 0.41577(11) 0.15290(15) -0.0124(2) 0.0201(4) Uani d 1
H H5 0.4650 0.1788 -0.0578 0.024 Uiso calc 1
C C6 0.37279(10) 0.22681(15) 0.0933(2) 0.0155(4) Uani d 1
C C7 0.40303(10) 0.34547(15) 0.1344(2) 0.0146(4) Uani d 1
H H1O 0.2797(15) 0.323(2) 0.280(4) 0.064(9) Uiso d 1
H H1W 0.3496(16) 0.288(2) -0.344(4) 0.060(8) Uiso d 1
H H2W 0.3899(14) 0.338(2) -0.487(3) 0.047(8) Uiso d 1

loop_
_atom_site_aniso_label
_atom_site_aniso_U_11
_atom_site_aniso_U_22
_atom_site_aniso_U_33
_atom_site_aniso_U_12
_atom_site_aniso_U_13
_atom_site_aniso_U_23
Sr1 0.01062(14) 0.01113(14) 0.01121(13) 0.000 0.00220(9) 0.000
Ca1 0.01062(14) 0.01113(14) 0.01121(13) 0.000 0.00220(9) 0.000
O1 0.0178(7) 0.0216(7) 0.0234(7) -0.0037(5) 0.0074(5) -0.0023(6)
O2 0.0183(7) 0.0181(7) 0.0197(7) -0.0025(5) 0.0047(5) -0.0036(5)
O3 0.0169(6) 0.0196(7) 0.0198(7) -0.0055(5) 0.0052(5) 0.0007(5)
O1W 0.0222(8) 0.0356(9) 0.0210(8) -0.0090(6) 0.0045(6) 0.0022(6)
C1 0.0177(9) 0.0176(9) 0.0126(9) 0.0008(7) -0.0001(7) 0.0026(7)
C2 0.0211(10) 0.0204(10) 0.0181(9) -0.0069(7) -0.0016(7) 0.0025(7)
C3 0.0366(11) 0.0154(9) 0.0194(10) -0.0079(8) -0.0029(8) 0.0001(8)
C4 0.0328(12) 0.0194(10) 0.0223(10) 0.0027(8) 0.0031(8) -0.0039(8)
C5 0.0197(10) 0.0211(10) 0.0194(10) 0.0006(7) 0.0026(7) -0.0001(8)
C6 0.0165(9) 0.0159(9) 0.0142(9) -0.0018(7) -0.0010(7) 0.0001(7)
C7 0.0112(8) 0.0170(9) 0.0153(9) 0.0008(7) -0.0012(6) 0.0020(7)

loop_
_atom_type_symbol
_atom_type_description
_atom_type_scat_dispersion_real
_atom_type_scat_dispersion_imag
_atom_type_scat_source
Sr Sr -1.5307 3.2498 'International Tables Vol C Tables 4.2.6.8 and 6.1.1.4'
Ca Ca 0.2262 0.3064 'International Tables Vol C Tables 4.2.6.8 and 6.1.1.4'
O O 0.0106 0.0060 'International Tables Vol C Tables 4.2.6.8 and 6.1.1.4'
C C 0.0033 0.0016 'International Tables Vol C Tables 4.2.6.8 and 6.1.1.4'
H H 0.0000 0.0000 'International Tables Vol C Tables 4.2.6.8 and 6.1.1.4'

loop_
_geom_angle_atom_site_label_1
_geom_angle_atom_site_label_2
_geom_angle_atom_site_label_3
_geom_angle_site_symmetry_1
_geom_angle_site_symmetry_3
_geom_angle
O3 Sr1 O3 2_654 . 151.79(6)
O3 Sr1 O1W 2_654 2_654 90.39(4)
O3 Sr1 O1W . 2_654 72.71(4)
O3 Sr1 O1W 2_654 . 72.71(4)
O3 Sr1 O1W . . 90.39(4)
O1W Sr1 O1W 2_654 . 106.90(7)
O3 Sr1 O3 2_654 5_665 131.42(4)
O3 Sr1 O3 . 5_665 72.01(4)
O1W Sr1 O3 2_654 5_665 88.72(5)
O1W Sr1 O3 . 5_665 152.14(4)
O3 Sr1 O3 2_654 6_565 72.01(4)
O3 Sr1 O3 . 6_565 131.42(4)
O1W Sr1 O3 2_654 6_565 152.14(4)
O1W Sr1 O3 . 6_565 88.72(5)
O3 Sr1 O3 5_665 6_565 87.32(6)
O3 Sr1 O2 2_654 5_665 82.68(4)
O3 Sr1 O2 . 5_665 116.70(4)
O1W Sr1 O2 2_654 5_665 84.06(4)
O1W Sr1 O2 . 5_665 152.87(4)
O3 Sr1 O2 5_665 5_665 48.93(3)
O3 Sr1 O2 6_565 5_665 72.64(4)
O3 Sr1 O2 2_654 6_565 116.70(4)
O3 Sr1 O2 . 6_565 82.68(4)
O1W Sr1 O2 2_654 6_565 152.87(4)
O1W Sr1 O2 . 6_565 84.06(4)
O3 Sr1 O2 5_665 6_565 72.64(4)
O3 Sr1 O2 6_565 6_565 48.93(3)
O2 Sr1 O2 5_665 6_565 97.36(5)
O3 Sr1 C7 2_654 5_665 106.98(4)
O3 Sr1 C7 . 5_665 95.52(4)
O1W Sr1 C7 2_654 5_665 89.34(5)
O1W Sr1 C7 . 5_665 163.73(5)
O3 Sr1 C7 5_665 5_665 24.45(4)
O3 Sr1 C7 6_565 5_665 76.00(4)
O2 Sr1 C7 5_665 5_665 24.90(4)
O2 Sr1 C7 6_565 5_665 81.69(4)
O3 Sr1 C7 2_654 6_565 95.52(4)
O3 Sr1 C7 . 6_565 106.98(4)
O1W Sr1 C7 2_654 6_565 163.73(5)
O1W Sr1 C7 . 6_565 89.34(5)
O3 Sr1 C7 5_665 6_565 76.00(4)
O3 Sr1 C7 6_565 6_565 24.45(4)
O2 Sr1 C7 5_665 6_565 81.69(4)
O2 Sr1 C7 6_565 6_565 24.90(4)
C7 Sr1 C7 5_665 6_565 74.44(6)
O3 Sr1 Sr1 2_654 5_665 161.91(3)
O3 Sr1 Sr1 . 5_665 36.87(3)
O1W Sr1 Sr1 2_654 5_665 78.82(4)
O1W Sr1 Sr1 . 5_665 124.19(3)
O3 Sr1 Sr1 5_665 5_665 35.14(3)
O3 Sr1 Sr1 6_565 5_665 111.76(3)
O2 Sr1 Sr1 5_665 5_665 81.81(3)
O2 Sr1 Sr1 6_565 5_665 74.61(3)
C7 Sr1 Sr1 5_665 5_665 58.93(3)
C7 Sr1 Sr1 6_565 5_665 91.38(3)
O3 Sr1 Ca1 2_654 5_665 161.91(3)
O3 Sr1 Ca1 . 5_665 36.87(3)
O1W Sr1 Ca1 2_654 5_665 78.82(4)
O1W Sr1 Ca1 . 5_665 124.19(3)
O3 Sr1 Ca1 5_665 5_665 35.14(3)
O3 Sr1 Ca1 6_565 5_665 111.76(3)
O2 Sr1 Ca1 5_665 5_665 81.81(3)
O2 Sr1 Ca1 6_565 5_665 74.61(3)
C7 Sr1 Ca1 5_665 5_665 58.93(3)
C7 Sr1 Ca1 6_565 5_665 91.38(3)
Sr1 Sr1 Ca1 5_665 5_665 0.0
O3 Sr1 H2W 2_654 . 60.7(5)
O3 Sr1 H2W . . 106.2(5)
O1W Sr1 H2W 2_654 . 116.3(5)
O1W Sr1 H2W . . 16.7(5)
O3 Sr1 H2W 5_665 . 153.7(5)
O3 Sr1 H2W 6_565 . 74.3(5)
O2 Sr1 H2W 5_665 . 136.6(5)
O2 Sr1 H2W 6_565 . 81.1(5)
C7 Sr1 H2W 5_665 . 150.2(5)
C7 Sr1 H2W 6_565 . 79.7(5)
Sr1 Sr1 H2W 5_665 . 137.2(5)
Ca1 Sr1 H2W 5_665 . 137.2(5)
C1 O1 H1O . . 109.9(16)
C7 O2 Ca1 . 5_665 90.30(9)
C7 O2 Sr1 . 5_665 90.30(9)
Ca1 O2 Sr1 5_665 5_665 0.0
C7 O3 Sr1 . . 149.79(11)
C7 O3 Ca1 . 5_665 97.42(10)
Sr1 O3 Ca1 . 5_665 108.0
C7 O3 Sr1 . 5_665 97.42(10)
Sr1 O3 Sr1 . 5_665 107.99(4)
Ca1 O3 Sr1 5_665 5_665 0.0
Sr1 O1W H1W . . 131.3(17)
Sr1 O1W H2W . . 105.4(17)
H1W O1W H2W . . 112(2)
O1 C1 C2 . . 117.73(15)
O1 C1 C6 . . 121.76(15)
C2 C1 C6 . . 120.51(16)
C3 C2 C1 . . 119.39(17)
C3 C2 H2 . . 120.3
C1 C2 H2 . . 120.3
C2 C3 C4 . . 121.07(17)
C2 C3 H3 . . 119.5
C4 C3 H3 . . 119.5
C5 C4 C3 . . 119.28(18)
C5 C4 H4 . . 120.4
C3 C4 H4 . . 120.4
C4 C5 C6 . . 120.99(16)
C4 C5 H5 . . 119.5
C6 C5 H5 . . 119.5
C5 C6 C1 . . 118.70(16)
C5 C6 C7 . . 120.60(15)
C1 C6 C7 . . 120.69(15)
O3 C7 O2 . . 121.30(15)
O3 C7 C6 . . 119.60(15)
O2 C7 C6 . . 119.10(15)
O3 C7 Ca1 . 5_665 58.13(9)
O2 C7 Ca1 . 5_665 64.81(9)
C6 C7 Ca1 . 5_665 166.10(12)
O3 C7 Sr1 . 5_665 58.13(9)
O2 C7 Sr1 . 5_665 64.81(9)
C6 C7 Sr1 . 5_665 166.10(12)
Ca1 C7 Sr1 5_665 5_665 0.0

loop_
_geom_bond_atom_site_label_1
_geom_bond_atom_site_label_2
_geom_bond_site_symmetry_2
_geom_bond_distance
Sr1 O3 2_654 2.4849(12)
Sr1 O3 . 2.4849(12)
Sr1 O1W 2_654 2.5020(14)
Sr1 O1W . 2.5020(14)
Sr1 O3 5_665 2.5902(12)
Sr1 O3 6_565 2.5902(12)
Sr1 O2 5_665 2.7368(12)
Sr1 O2 6_565 2.7368(12)
Sr1 C7 5_665 3.0245(17)
Sr1 C7 6_565 3.0245(17)
Sr1 Sr1 5_665 4.1061(3)
Sr1 Ca1 5_665 4.1061(3)
Sr1 H2W . 2.85(3)
O1 C1 . 1.362(2)
O1 H1O . 0.89(3)
O2 C7 . 1.273(2)
O2 Ca1 5_665 2.7368(12)
O2 Sr1 5_665 2.7368(12)
O3 C7 . 1.2623(19)
O3 Ca1 5_665 2.5903(12)
O3 Sr1 5_665 2.5903(12)
O1W H1W . 0.88(3)
O1W H2W . 0.85(3)
C1 C2 . 1.393(2)
C1 C6 . 1.398(2)
C2 C3 . 1.380(3)
C2 H2 . 0.9500
C3 C4 . 1.387(3)
C3 H3 . 0.9500
C4 C5 . 1.383(2)
C4 H4 . 0.9500
C5 C6 . 1.395(2)
C5 H5 . 0.9500
C6 C7 . 1.485(2)
C7 Ca1 5_665 3.0245(17)
C7 Sr1 5_665 3.0245(17)

loop_
_geom_hbond_atom_site_label_D
_geom_hbond_atom_site_label_H
_geom_hbond_atom_site_label_A
_geom_hbond_site_symmetry_A
_geom_hbond_distance_DH
_geom_hbond_distance_HA
_geom_hbond_distance_DA
_geom_hbond_angle_DHA
O1 H1O O2 . 0.89(3) 1.84(3) 2.6031(17) 142(2)
O1W H1W O1 7 0.88(3) 1.94(3) 2.8244(18) 173(2)
O1W H2W O2 1_554 0.85(3) 2.06(3) 2.911(2) 178(2)

loop_
_geom_torsion_atom_site_label_1
_geom_torsion_atom_site_label_2
_geom_torsion_atom_site_label_3
_geom_torsion_atom_site_label_4
_geom_torsion_site_symmetry_1
_geom_torsion_site_symmetry_4
_geom_torsion
O1 C1 C2 C3 . . -177.70(17)
C6 C1 C2 C3 . . 2.4(3)
C1 C2 C3 C4 . . -0.7(3)
C2 C3 C4 C5 . . -1.4(3)
C3 C4 C5 C6 . . 1.9(3)
C4 C5 C6 C1 . . -0.2(3)
C4 C5 C6 C7 . . -179.67(17)
O1 C1 C6 C5 . . 178.14(16)
C2 C1 C6 C5 . . -2.0(3)
O1 C1 C6 C7 . . -2.4(3)
C2 C1 C6 C7 . . 177.50(16)
Sr1 O3 C7 O2 . . -132.13(19)
Ca1 O3 C7 O2 5_665 . 15.30(18)
Sr1 O3 C7 O2 5_665 . 15.30(18)
Sr1 O3 C7 C6 . . 48.5(3)
Ca1 O3 C7 C6 5_665 . -164.02(13)
Sr1 O3 C7 C6 5_665 . -164.02(13)
Sr1 O3 C7 Ca1 . 5_665 -147.4(2)
Sr1 O3 C7 Ca1 5_665 5_665 0.0
Sr1 O3 C7 Sr1 . 5_665 -147.4(2)
Ca1 O3 C7 Sr1 5_665 5_665 0.0
Ca1 O2 C7 O3 5_665 . -14.34(17)
Sr1 O2 C7 O3 5_665 . -14.34(17)
Ca1 O2 C7 C6 5_665 . 164.99(14)
Sr1 O2 C7 C6 5_665 . 164.99(14)
Sr1 O2 C7 Ca1 5_665 5_665 0.0
Ca1 O2 C7 Sr1 5_665 5_665 0.0
C5 C6 C7 O3 . . 19.4(3)
C1 C6 C7 O3 . . -160.11(16)
C5 C6 C7 O2 . . -159.97(17)
C1 C6 C7 O2 . . 20.6(3)
C5 C6 C7 Ca1 . 5_665 -57.2(6)
C1 C6 C7 Ca1 . 5_665 123.3(4)
C5 C6 C7 Sr1 . 5_665 -57.2(6)
C1 C6 C7 Sr1 . 5_665 123.3(4)

_cod_database_fobs_code 2020890
